data_7210276
loop_
_publ_author_name
'Cao, Jing'
'Liu, Jia-Cheng'
'Deng, Wen-Ting'
'Jin, Neng-Zhi'

_publ_section_title
;
 Structurally diverse copper(ii) complexes with pyridazine-integrated with
 pyrazine--Schiff base ligand featuring an easily lost proton in the
 hydrazone backbone
;
_journal_issue 32
_journal_name_full CrystEngComm
_journal_page_first 6359
_journal_paper_doi 10.1039/c3ce40605a
_journal_volume 15
_journal_year 2013
_chemical_formula_sum 'C20 H16 Cl4 Cu2 N12'
_chemical_formula_weight 693.33
_chemical_name_systematic
;
?
;
_space_group_IT_number 15
_symmetry_cell_setting monoclinic
_symmetry_space_group_name_Hall '-C 2yc'
_symmetry_space_group_name_H-M 'C 1 2/c 1'
_atom_sites_solution_hydrogens geom
_atom_sites_solution_primary direct
_atom_sites_solution_secondary difmap
_audit_creation_method SHELXL-97
_cell_angle_alpha 90.00
_cell_angle_beta 106.423(4)
_cell_angle_gamma 90.00
_cell_formula_units_Z 4
_cell_length_a 14.870(6)
_cell_length_b 19.709(8)
_cell_length_c 8.759(3)
_cell_measurement_reflns_used 1711
_cell_measurement_temperature 293(2)
_cell_measurement_theta_max 25.61
_cell_measurement_theta_min 2.65
_cell_volume 2462.3(16)
_computing_cell_refinement 'Bruker SAINT'
_computing_data_collection 'Bruker APEX2'
_computing_data_reduction 'Bruker SAINT'
_computing_molecular_graphics 'Bruker SHELXTL'
_computing_publication_material 'Bruker SHELXTL'
_computing_structure_refinement 'SHELXL-97 (Sheldrick, 2008)'
_computing_structure_solution 'SHELXS-97 (Sheldrick, 2008)'
_diffrn_ambient_temperature 293(2)
_diffrn_measured_fraction_theta_full 0.990
_diffrn_measured_fraction_theta_max 0.990
_diffrn_radiation_monochromator graphite
_diffrn_radiation_source 'fine-focus sealed tube'
_diffrn_radiation_type MoK\a
_diffrn_radiation_wavelength 0.71073
_diffrn_reflns_av_R_equivalents 0.0319
_diffrn_reflns_av_sigmaI/netI 0.0447
_diffrn_reflns_limit_h_max 18
_diffrn_reflns_limit_h_min -13
_diffrn_reflns_limit_k_max 23
_diffrn_reflns_limit_k_min -22
_diffrn_reflns_limit_l_max 10
_diffrn_reflns_limit_l_min -9
_diffrn_reflns_number 5731
_diffrn_reflns_theta_full 25.48
_diffrn_reflns_theta_max 25.48
_diffrn_reflns_theta_min 2.65
_exptl_absorpt_coefficient_mu 2.201
_exptl_absorpt_correction_T_max 0.7337
_exptl_absorpt_correction_T_min 0.6550
_exptl_absorpt_correction_type multi-scan
_exptl_absorpt_process_details SADABS
_exptl_crystal_colour blue
_exptl_crystal_density_diffrn 1.870
_exptl_crystal_density_method 'not measured'
_exptl_crystal_description block
_exptl_crystal_F_000 1384
_exptl_crystal_size_max 0.21
_exptl_crystal_size_mid 0.19
_exptl_crystal_size_min 0.15
_refine_diff_density_max 0.653
_refine_diff_density_min -0.449
_refine_diff_density_rms 0.081
_refine_ls_extinction_method none
_refine_ls_goodness_of_fit_ref 1.580
_refine_ls_hydrogen_treatment constr
_refine_ls_matrix_type full
_refine_ls_number_parameters 173
_refine_ls_number_reflns 2268
_refine_ls_number_restraints 0
_refine_ls_restrained_S_all 1.580
_refine_ls_R_factor_all 0.0651
_refine_ls_R_factor_gt 0.0377
_refine_ls_shift/su_max 0.002
_refine_ls_shift/su_mean 0.000
_refine_ls_structure_factor_coef Fsqd
_refine_ls_weighting_details 'calc w=1/[\s^2^(Fo^2^)+(0.0000P)^2^+0.0000P] where P=(Fo^2^+2Fc^2^)/3'
_refine_ls_weighting_scheme calc
_refine_ls_wR_factor_gt 0.0483
_refine_ls_wR_factor_ref 0.0513
_reflns_number_gt 1665
_reflns_number_total 2268
_reflns_threshold_expression >2sigma(I)
_cod_data_source_file c3ce40605a.txt
_cod_data_source_block cc
_cod_depositor_comments
;
The following automatic conversions were performed:

'_symmetry_cell_setting' value 'Monoclinic' changed to 'monoclinic'
according to /home/saulius/struct/CIF-dictionaries/cif_core.dic
dictionary named 'cif_core.dic' version 2.4.2 from 2011-04-26.

Automatic conversion script
Id: cif_fix_values 1891 2012-01-12 08:04:46Z andrius 
;
_cod_original_sg_symbol_H-M C2/c
_cod_database_code 7210276

loop_
_symmetry_equiv_pos_as_xyz
'x, y, z'
'-x, y, -z+1/2'
'x+1/2, y+1/2, z'
'-x+1/2, y+1/2, -z+1/2'
'-x, -y, -z'
'x, -y, z-1/2'
'-x+1/2, -y+1/2, -z'
'x+1/2, -y+1/2, z-1/2'

loop_
_atom_site_label
_atom_site_type_symbol
_atom_site_fract_x
_atom_site_fract_y
_atom_site_fract_z
_atom_site_U_iso_or_equiv
_atom_site_adp_type
_atom_site_occupancy
_atom_site_symmetry_multiplicity
_atom_site_calc_flag
_atom_site_refinement_flags
Cu1 Cu 0.13948(3) 0.28065(2) 0.40818(5) 0.03128(13) Uani 1 1 d .
C1 C 0.0874(2) 0.13392(16) 0.4286(4) 0.0366(10) Uani 1 1 d .
H1 H 0.1384 0.1221 0.3923 0.044 Uiso 1 1 calc R
C2 C 0.0322(3) 0.08385(17) 0.4652(4) 0.0452(11) Uani 1 1 d .
H2 H 0.0465 0.0389 0.4501 0.054 Uiso 1 1 calc R
C3 C -0.0585(2) 0.16191(18) 0.5366(4) 0.0400(10) Uani 1 1 d .
H3 H -0.1088 0.1730 0.5751 0.048 Uiso 1 1 calc R
C4 C -0.0064(2) 0.21414(18) 0.4985(4) 0.0306(8) Uani 1 1 d .
C5 C -0.0240(2) 0.28633(18) 0.5098(4) 0.0276(8) Uani 1 1 d .
C6 C 0.0979(2) 0.41791(16) 0.4045(4) 0.0279(9) Uani 1 1 d .
C7 C 0.1045(2) 0.48875(16) 0.3825(4) 0.0367(10) Uani 1 1 d .
H7 H 0.0639 0.5186 0.4119 0.044 Uiso 1 1 calc R
C8 C 0.1706(3) 0.51191(17) 0.3183(4) 0.0412(10) Uani 1 1 d .
H8 H 0.1768 0.5580 0.3008 0.049 Uiso 1 1 calc R
C9 C 0.2297(2) 0.46407(19) 0.2789(4) 0.0350(9) Uani 1 1 d .
C10 C -0.1028(2) 0.31400(15) 0.5640(4) 0.0391(10) Uani 1 1 d .
H10A H -0.0809 0.3516 0.6344 0.059 Uiso 1 1 calc R
H10B H -0.1265 0.2793 0.6192 0.059 Uiso 1 1 calc R
H10C H -0.1519 0.3290 0.4735 0.059 Uiso 1 1 calc R
Cl1 Cl 0.31766(7) 0.48911(5) 0.19849(12) 0.0579(3) Uani 1 1 d .
Cl2 Cl 0.24082(6) 0.22640(4) 0.30128(10) 0.0364(2) Uani 1 1 d .
N1 N 0.06841(18) 0.19865(12) 0.4448(3) 0.0291(7) Uani 1 1 d .
N2 N -0.0402(2) 0.09660(15) 0.5207(4) 0.0473(9) Uani 1 1 d .
N3 N 0.03578(18) 0.32451(14) 0.4660(3) 0.0271(7) Uani 1 1 d .
N4 N 0.03046(18) 0.39308(13) 0.4645(3) 0.0319(7) Uani 1 1 d .
N5 N 0.15886(19) 0.37564(12) 0.3634(3) 0.0294(7) Uani 1 1 d .
N6 N 0.22535(19) 0.39908(14) 0.3001(3) 0.0337(7) Uani 1 1 d .

loop_
_atom_site_aniso_label
_atom_site_aniso_U_11
_atom_site_aniso_U_22
_atom_site_aniso_U_33
_atom_site_aniso_U_23
_atom_site_aniso_U_13
_atom_site_aniso_U_12
Cu1 0.0288(3) 0.0270(2) 0.0418(3) 0.0002(2) 0.0160(2) 0.0018(2)
C1 0.034(2) 0.027(2) 0.051(3) 0.0004(18) 0.016(2) -0.0011(19)
C2 0.051(3) 0.024(2) 0.065(3) 0.000(2) 0.024(2) 0.000(2)
C3 0.034(2) 0.041(2) 0.051(3) 0.002(2) 0.022(2) -0.002(2)
C4 0.028(2) 0.030(2) 0.034(2) -0.0005(18) 0.0085(17) 0.0002(19)
C5 0.023(2) 0.032(2) 0.028(2) 0.0023(17) 0.0087(16) 0.0023(19)
C6 0.028(2) 0.026(2) 0.027(2) -0.0002(17) 0.0053(18) -0.0001(18)
C7 0.034(2) 0.030(2) 0.049(3) -0.0013(19) 0.016(2) 0.0046(18)
C8 0.049(3) 0.024(2) 0.051(3) 0.0055(19) 0.015(2) -0.002(2)
C9 0.031(2) 0.040(2) 0.036(2) 0.0070(19) 0.0131(18) -0.007(2)
C10 0.034(2) 0.042(2) 0.048(3) -0.0038(19) 0.023(2) 0.0021(18)
Cl1 0.0521(7) 0.0606(7) 0.0696(8) 0.0165(6) 0.0311(6) -0.0111(6)
Cl2 0.0345(6) 0.0404(6) 0.0389(6) -0.0038(5) 0.0177(4) 0.0049(5)
N1 0.0307(19) 0.0244(17) 0.0341(18) -0.0013(13) 0.0120(15) -0.0006(13)
N2 0.045(2) 0.036(2) 0.069(2) 0.0027(17) 0.0299(19) -0.0058(17)
N3 0.0244(18) 0.0251(17) 0.0336(19) 0.0002(13) 0.0113(14) 0.0021(14)
N4 0.033(2) 0.0223(17) 0.045(2) 0.0000(14) 0.0187(16) 0.0006(14)
N5 0.0242(18) 0.0280(17) 0.0389(19) 0.0016(14) 0.0136(15) 0.0018(14)
N6 0.032(2) 0.0336(19) 0.0394(19) 0.0029(15) 0.0156(15) -0.0014(15)

loop_
_atom_type_symbol
_atom_type_description
_atom_type_scat_dispersion_real
_atom_type_scat_dispersion_imag
_atom_type_scat_source
C C 0.0033 0.0016 'International Tables Vol C Tables 4.2.6.8 and 6.1.1.4'
H H 0.0000 0.0000 'International Tables Vol C Tables 4.2.6.8 and 6.1.1.4'
Cl Cl 0.1484 0.1585 'International Tables Vol C Tables 4.2.6.8 and 6.1.1.4'
Cu Cu 0.3201 1.2651 'International Tables Vol C Tables 4.2.6.8 and 6.1.1.4'
N N 0.0061 0.0033 'International Tables Vol C Tables 4.2.6.8 and 6.1.1.4'

loop_
_geom_angle_atom_site_label_1
_geom_angle_atom_site_label_2
_geom_angle_atom_site_label_3
_geom_angle
_geom_angle_site_symmetry_3
N3 Cu1 N5 78.46(11) .
N3 Cu1 N1 79.92(12) .
N5 Cu1 N1 156.90(11) .
N3 Cu1 Cl2 170.18(8) .
N5 Cu1 Cl2 102.56(8) .
N1 Cu1 Cl2 97.38(8) .
N3 Cu1 Cl2 97.95(8) 7_556
N5 Cu1 Cl2 98.35(8) 7_556
N1 Cu1 Cl2 92.59(8) 7_556
Cl2 Cu1 Cl2 91.58(4) 7_556
N1 C1 C2 120.4(3) .
N1 C1 H1 119.8 .
C2 C1 H1 119.8 .
N2 C2 C1 123.3(3) .
N2 C2 H2 118.4 .
C1 C2 H2 118.4 .
N2 C3 C4 123.2(3) .
N2 C3 H3 118.4 .
C4 C3 H3 118.4 .
N1 C4 C3 119.0(3) .
N1 C4 C5 115.1(3) .
C3 C4 C5 125.9(3) .
N3 C5 C4 113.2(3) .
N3 C5 C10 123.2(3) .
C4 C5 C10 123.7(3) .
N4 C6 N5 120.6(3) .
N4 C6 C7 119.9(3) .
N5 C6 C7 119.5(3) .
C8 C7 C6 118.6(3) .
C8 C7 H7 120.7 .
C6 C7 H7 120.7 .
C7 C8 C9 117.4(3) .
C7 C8 H8 121.3 .
C9 C8 H8 121.3 .
N6 C9 C8 124.7(3) .
N6 C9 Cl1 114.5(3) .
C8 C9 Cl1 120.7(3) .
C5 C10 H10A 109.5 .
C5 C10 H10B 109.5 .
H10A C10 H10B 109.5 .
C5 C10 H10C 109.5 .
H10A C10 H10C 109.5 .
H10B C10 H10C 109.5 .
Cu1 Cl2 Cu1 88.42(4) 7_556
C1 N1 C4 118.3(3) .
C1 N1 Cu1 128.4(2) .
C4 N1 Cu1 113.2(2) .
C3 N2 C2 115.7(3) .
C5 N3 N4 122.5(3) .
C5 N3 Cu1 118.4(2) .
N4 N3 Cu1 119.1(2) .
C6 N4 N3 108.5(3) .
N6 N5 C6 121.6(3) .
N6 N5 Cu1 125.5(2) .
C6 N5 Cu1 112.9(2) .
C9 N6 N5 118.1(3) .

loop_
_geom_bond_atom_site_label_1
_geom_bond_atom_site_label_2
_geom_bond_distance
_geom_bond_site_symmetry_2
Cu1 N3 1.955(3) .
Cu1 N5 1.951(3) .
Cu1 N1 2.006(3) .
Cu1 Cl2 2.2558(10) .
Cu1 Cl2 2.6650(12) 7_556
C1 N1 1.323(3) .
C1 C2 1.378(4) .
C1 H1 0.9300 .
C2 N2 1.324(4) .
C2 H2 0.9300 .
C3 N2 1.331(4) .
C3 C4 1.385(4) .
C3 H3 0.9300 .
C4 N1 1.359(4) .
C4 C5 1.455(4) .
C5 N3 1.303(4) .
C5 C10 1.486(4) .
C6 N4 1.349(3) .
C6 N5 1.353(3) .
C6 C7 1.417(4) .
C7 C8 1.342(4) .
C7 H7 0.9300 .
C8 C9 1.398(4) .
C8 H8 0.9300 .
C9 N6 1.298(4) .
C9 Cl1 1.723(3) .
C10 H10A 0.9600 .
C10 H10B 0.9600 .
C10 H10C 0.9600 .
Cl2 Cu1 2.6650(12) 7_556
N3 N4 1.354(3) .
N5 N6 1.345(3) .

loop_
_geom_torsion_atom_site_label_1
_geom_torsion_atom_site_label_2
_geom_torsion_atom_site_label_3
_geom_torsion_atom_site_label_4
_geom_torsion
_geom_torsion_site_symmetry_1
_geom_torsion_site_symmetry_4
N1 C1 C2 N2 -1.5(6) . .
N2 C3 C4 N1 -1.2(5) . .
N2 C3 C4 C5 178.5(3) . .
N1 C4 C5 N3 -0.1(4) . .
C3 C4 C5 N3 -179.8(3) . .
N1 C4 C5 C10 179.3(3) . .
C3 C4 C5 C10 -0.4(5) . .
N4 C6 C7 C8 -178.1(3) . .
N5 C6 C7 C8 1.2(5) . .
C6 C7 C8 C9 -0.7(5) . .
C7 C8 C9 N6 -0.1(6) . .
C7 C8 C9 Cl1 -179.1(3) . .
N3 Cu1 Cl2 Cu1 -166.2(5) . 7_556
N5 Cu1 Cl2 Cu1 98.92(8) . 7_556
N1 Cu1 Cl2 Cu1 -92.82(8) . 7_556
Cl2 Cu1 Cl2 Cu1 0.0 7_556 7_556
C2 C1 N1 C4 0.2(5) . .
C2 C1 N1 Cu1 177.5(2) . .
C3 C4 N1 C1 1.1(5) . .
C5 C4 N1 C1 -178.7(3) . .
C3 C4 N1 Cu1 -176.6(2) . .
C5 C4 N1 Cu1 3.6(4) . .
N3 Cu1 N1 C1 178.3(3) . .
N5 Cu1 N1 C1 157.5(3) . .
Cl2 Cu1 N1 C1 7.9(3) . .
Cl2 Cu1 N1 C1 -84.0(3) 7_556 .
N3 Cu1 N1 C4 -4.2(2) . .
N5 Cu1 N1 C4 -25.1(4) . .
Cl2 Cu1 N1 C4 -174.7(2) . .
Cl2 Cu1 N1 C4 93.4(2) 7_556 .
C4 C3 N2 C2 0.0(5) . .
C1 C2 N2 C3 1.4(5) . .
C4 C5 N3 N4 178.6(3) . .
C10 C5 N3 N4 -0.8(5) . .
C4 C5 N3 Cu1 -3.7(4) . .
C10 C5 N3 Cu1 176.9(2) . .
N5 Cu1 N3 C5 176.3(3) . .
N1 Cu1 N3 C5 4.5(2) . .
Cl2 Cu1 N3 C5 79.3(6) . .
Cl2 Cu1 N3 C5 -86.7(2) 7_556 .
N5 Cu1 N3 N4 -5.9(2) . .
N1 Cu1 N3 N4 -177.8(2) . .
Cl2 Cu1 N3 N4 -103.0(5) . .
Cl2 Cu1 N3 N4 91.0(2) 7_556 .
N5 C6 N4 N3 -2.4(4) . .
C7 C6 N4 N3 176.8(3) . .
C5 N3 N4 C6 -176.2(3) . .
Cu1 N3 N4 C6 6.2(3) . .
N4 C6 N5 N6 178.5(3) . .
C7 C6 N5 N6 -0.8(5) . .
N4 C6 N5 Cu1 -2.1(4) . .
C7 C6 N5 Cu1 178.6(2) . .
N3 Cu1 N5 N6 -176.6(3) . .
N1 Cu1 N5 N6 -155.6(3) . .
Cl2 Cu1 N5 N6 -6.6(3) . .
Cl2 Cu1 N5 N6 86.9(3) 7_556 .
N3 Cu1 N5 C6 4.1(2) . .
N1 Cu1 N5 C6 25.0(4) . .
Cl2 Cu1 N5 C6 174.1(2) . .
Cl2 Cu1 N5 C6 -92.4(2) 7_556 .
C8 C9 N6 N5 0.6(5) . .
Cl1 C9 N6 N5 179.6(2) . .
C6 N5 N6 C9 -0.1(5) . .
Cu1 N5 N6 C9 -179.4(2) . .
